data_1537513
loop_
_publ_author_name
'Kierkegaard, P.'

_publ_section_title
;
 On the crystal structure of Mo O2 (P O3)2
;
_journal_name_full 'Arkiv foer Kemi'
_journal_page_first 521
_journal_page_last 532
_journal_volume 18
_journal_year 1961
_chemical_formula_sum 'Mo O8 P2'
_chemical_name_systematic '(Mo O2) (P O3)2'
_space_group_IT_number 57
_symmetry_space_group_name_Hall '-P 2c 2b'
_symmetry_space_group_name_H-M 'P b c m'
_cell_angle_alpha 90
_cell_angle_beta 90
_cell_angle_gamma 90
_cell_formula_units_Z 2
_cell_length_a 7.683
_cell_length_b 7.426
_cell_length_c 4.889
_cell_volume 278.937
_citation_journal_id_ASTM ARKEAD
_cod_data_source_file Kierkegaard_ARKEAD_1961_1694.cif
_cod_data_source_block Mo1O8P2
_cod_original_cell_volume 278.9368
_cod_original_formula_sum 'Mo1 O8 P2'
_cod_database_code 1537513

loop_
_symmetry_equiv_pos_as_xyz
x,y,z
-x,-y,z+1/2
x,-y+1/2,-z
-x,y+1/2,-z+1/2
-x,-y,-z
x,y,-z-1/2
-x,y-1/2,z
x,-y-1/2,z-1/2

loop_
_atom_site_label
_atom_site_type_symbol
_atom_site_fract_x
_atom_site_fract_y
_atom_site_fract_z
_atom_site_occupancy
_atom_site_U_iso_or_equiv
P1 P+5 0.642 0.139 0.25 1 0.0
O2 O-2 0.09 0.141 0.25 1 0.0
Mo1 Mo+6 0.219 0.25 0 0.5 0.0
O4 O-2 0.269 0.463 0.25 1 0.0
O3 O-2 0.44 0.137 0.25 1 0.0
O1 O-2 0.717 0.25 0 1 0.0
